data_9010614
loop_
_publ_author_name
'Galuskin, E. V.'
'Galuskina, I. O.'
'Stadnicka, K.'
'Armbruster, T.'
'Kozanecki, M.'

_publ_section_title
;
 The crystal structure of Si-deficient, OH-substituted, boron-bearing
 vesuvianite from the Wiluy River, Sakha-Yakutia, Russia
;
_journal_name_full 'The Canadian Mineralogist'
_journal_page_first 239
_journal_page_last 248
_journal_paper_doi 10.2113/gscanmin.45.2.239
_journal_volume 45
_journal_year 2007
_chemical_compound_source 'Wiluy River, Sakha-Yakutia, Russia'
_chemical_formula_sum 'Al8.318 B0.484 Ca19 Cl0.18 Fe0.422 H12.672 Mg4.154 Mn0.106 O77.82 Si16.232'
_chemical_name_mineral Vesuvianite
_space_group_IT_number 126
_symmetry_space_group_name_Hall '-P 4a 2bc'
_symmetry_space_group_name_H-M 'P 4/n n c :2'
_cell_angle_alpha 90
_cell_angle_beta 90
_cell_angle_gamma 90
_cell_formula_units_Z 2
_cell_length_a 15.678
_cell_length_b 15.678
_cell_length_c 11.828
_cell_volume 2907.319
_database_code_amcsd 0006135
_exptl_crystal_density_diffrn 3.246
_cod_original_sg_symbol_H-M 'P 4/n n c'
_cod_original_formula_sum 'Ca19 Al8.318 Mg4.154 Fe.422 Mn.106 B.484 Si16.232 O77.82 Cl.18 H12.672'
_cod_database_code 9010614

loop_
_space_group_symop_operation_xyz
x,y,z
-y,-x,1/2+z
y,x,1/2-z
1/2+y,-x,-z
1/2-y,x,z
1/2+x,-y,1/2+z
1/2-x,y,1/2-z
1/2+x,1/2+y,-z
1/2-x,1/2-y,z
1/2+y,1/2+x,1/2+z
1/2-y,1/2-x,1/2-z
-y,1/2+x,-z
y,1/2-x,z
-x,1/2+y,1/2+z
x,1/2-y,1/2-z
-x,-y,-z

loop_
_atom_site_aniso_label
_atom_site_aniso_U_11
_atom_site_aniso_U_22
_atom_site_aniso_U_33
_atom_site_aniso_U_12
_atom_site_aniso_U_13
_atom_site_aniso_U_23
CaX1 0.02298 0.01571 0.01553 0.00000 0.00000 0.00000
CaX2 0.01541 0.01942 0.01615 -0.00147 0.00182 0.00096
CaX3 0.02418 0.02343 0.04135 -0.00186 0.01190 -0.00296
CaX*4 0.01440 0.01440 0.02190 0.00000 0.00000 0.00000
AlY*1 0.02160 0.02160 0.05190 0.00000 0.00000 0.00000
MgY*1 0.02160 0.02160 0.05190 0.00000 0.00000 0.00000
FeY*1 0.02160 0.02160 0.05190 0.00000 0.00000 0.00000
MnY*1 0.02160 0.02160 0.05190 0.00000 0.00000 0.00000
AlY2 0.01591 0.01484 0.01776 -0.00044 -0.00177 0.00030
MgY2 0.01591 0.01484 0.01776 -0.00044 -0.00177 0.00030
AlY3 0.01528 0.01629 0.01478 0.00059 0.00204 -0.00107
MgY3 0.01528 0.01629 0.01478 0.00059 0.00204 -0.00107
SiZ1 0.01080 0.01080 0.01110 0.00000 0.00000 0.00000
SiZ2 0.01434 0.01176 0.01238 0.00063 0.00153 0.00121
SiZ3 0.01509 0.01972 0.01632 -0.00160 -0.00068 0.00177
O1 0.01900 0.02080 0.02040 -0.00090 0.00170 -0.00450
O-H1 0.01900 0.02080 0.02040 -0.00090 0.00170 -0.00450
O2 0.01950 0.01920 0.02120 -0.00070 0.00030 0.00160
O-H2 0.01950 0.01920 0.02120 -0.00070 0.00030 0.00160
O3 0.02230 0.02120 0.01660 0.00230 0.00020 0.00190
O-H3 0.02230 0.02120 0.01660 0.00230 0.00020 0.00190
O4 0.02000 0.01910 0.02000 -0.00160 0.00260 -0.00200
O-H4 0.02000 0.01910 0.02000 -0.00160 0.00260 -0.00200
O5 0.01780 0.02330 0.01590 -0.00440 -0.00030 0.00040
O6 0.02100 0.03190 0.02080 0.00190 0.00290 0.00610
O7 0.03050 0.04320 0.03660 -0.00530 0.00010 0.00320
O-H7 0.03050 0.04320 0.03660 -0.00530 0.00010 0.00320
O8 0.01800 0.01800 0.01790 -0.00150 0.00230 -0.00060
O9 0.02200 0.02200 0.01720 -0.00070 0.00070 0.00070
O10 0.05080 0.05080 0.10010 0.00000 0.00000 0.00000
Cl10 0.05080 0.05080 0.10010 0.00000 0.00000 0.00000
O11 0.02210 0.02260 0.02050 0.00090 0.00080 0.00310

loop_
_atom_site_label
_atom_site_fract_x
_atom_site_fract_y
_atom_site_fract_z
_atom_site_occupancy
_atom_site_U_iso_or_equiv
_atom_site_type_symbol
_atom_site_attached_hydrogens
CaX1 0.75000 0.25000 0.75000 1.00000 0.01807 Ca 0
CaX2 0.68891 0.04439 0.87814 1.00000 0.01699 Ca 0
CaX3 0.40049 0.18009 0.60724 1.00000 0.02965 Ca 0
CaX*4 0.75000 -0.25000 0.85351 0.50000 0.01690 Ca 0
AlY*1 0.75000 -0.25000 0.95483 0.15700 0.03170 Al 0
MgY*1 0.75000 -0.25000 0.95483 0.07900 0.03170 Mg 0
FeY*1 0.75000 -0.25000 0.95483 0.21100 0.03170 Fe 0
MnY*1 0.75000 -0.25000 0.95483 0.05300 0.03170 Mn 0
AlY2 0.50000 0.00000 0.50000 0.66700 0.01617 Al 0
MgY2 0.50000 0.00000 0.50000 0.33300 0.01617 Mg 0
AlY3 0.61234 0.38005 0.87360 0.66700 0.01545 Al 0
MgY3 0.61234 0.38005 0.87360 0.33300 0.01545 Mg 0
BT1 0.44360 0.05640 0.75000 0.06700 0.05000 B 0
BT2 0.25000 0.25000 0.75000 0.21600 0.05000 B 0
SiZ1 0.75000 0.25000 1.00000 0.74800 0.01093 Si 0
SiZ2 0.54229 0.18060 0.87209 0.84200 0.01283 Si 0
SiZ3 0.65065 -0.08408 0.63561 1.00000 0.01705 Si 0
O1 0.72007 0.32942 0.91234 0.74800 0.02004 O 0
O-H1 0.72007 0.32942 0.91234 0.25200 0.02004 O 1
O2 0.61819 0.15945 0.77901 0.84200 0.01998 O 0
O-H2 0.61819 0.15945 0.77901 0.15800 0.01998 O 1
O3 0.54820 0.27829 0.92458 0.84200 0.02002 O 0
O-H3 0.54820 0.27829 0.92458 0.15800 0.02002 O 1
O4 0.56310 0.10551 0.97153 0.84200 0.01973 O 0
O-H4 0.56310 0.10551 0.97153 0.15800 0.01973 O 1
O5 0.67020 0.01257 0.67890 1.00000 0.01902 O 0
O6 0.72558 -0.12034 0.55705 1.00000 0.02455 O 0
O7 0.44543 0.17227 0.82196 0.84200 0.03679 O 0
O-H7 0.44543 0.17227 0.82196 0.15800 0.03679 O 1
O8 0.59180 -0.06063 0.93132 1.00000 0.01796 O 0
O9 0.64567 -0.14567 0.75000 1.00000 0.02038 O 0
O10 0.25000 0.25000 0.64874 0.91000 0.06720 O 0
Cl10 0.25000 0.25000 0.64874 0.09000 0.06720 Cl 0
O11 0.43760 -0.00323 0.86201 1.00000 0.02173 O 0
H 0.47020 0.00640 0.80980 0.70000 0.05000 H 0

loop_
_cod_changelog_entry_id
_cod_changelog_entry_author
_cod_changelog_entry_date
_cod_changelog_entry_text
1
;cod-tools version 3.8.0
Id: cif_guess_AMCSD_atom_types 9574 2023-05-10 09:00:05Z saulius
;
2023-05-10T18:52:41+03:00
;Derived atom types and hydrogen counts
from atom names that follow the AMCSD naming convention
(Wat == water, O-H == hydroxyl).
;
2
;cod-tools version 3.10.1
Id: cif_fix_AMCSD_aniso_labels 10200 2024-08-01 14:09:44Z saulius
;
2024-08-02T12:21:32+03:00
;Changed the following '_atom_site_aniso_label' values:
'CaX'4' -> 'CaX*4'
'AlY'1' -> 'AlY*1'
'MgY'1' -> 'MgY*1'
'FeY'1' -> 'FeY*1'
'MnY'1' -> 'MnY*1'
'OH1' -> 'O-H1'
'OH2' -> 'O-H2'
'OH3' -> 'O-H3'
'OH4' -> 'O-H4'
'OH7' -> 'O-H7'
;

loop_
_cod_related_entry_id
_cod_related_entry_database
_cod_related_entry_code
1 AMCSD 0006135
